data_9001286
loop_
_publ_author_name
'Armbruster, T.'
'Rothlisberger, F.'
'Seifert, F.'

_publ_section_title
;
 Layer topology, stacking variation and site distortion in melilite-related
 compounds in the system CaO-ZnO-GeO2-SiO2
 low-temperature polymorph
 Ca2ZnGe1.25Si.75O7
;
_journal_name_full 'American Mineralogist'
_journal_page_first 847
_journal_page_last 858
_journal_volume 75
_journal_year 1990
_chemical_formula_sum 'Ca2 Ge1.255 O7 Si0.745 Zn'
_chemical_name_mineral Melilite
_space_group_IT_number 14
_symmetry_space_group_name_Hall '-P 2yn'
_symmetry_space_group_name_H-M 'P 1 21/n 1'
_cell_angle_alpha 90
_cell_angle_beta 114.03
_cell_angle_gamma 90
_cell_length_a 9.112
_cell_length_b 7.900
_cell_length_c 9.380
_cell_formula_units_Z 4
_cell_volume 616.698
_database_code_amcsd 0001316
_exptl_crystal_density_diffrn 3.981
_cod_original_formula_sum 'Zn (Ge1.255 Si.745) Ca2 O7'
_cod_database_code 9001286

loop_
_space_group_symop_operation_xyz
x,y,z
1/2+x,1/2-y,1/2+z
1/2-x,1/2+y,1/2-z
-x,-y,-z

loop_
_atom_site_aniso_label
_atom_site_aniso_U_11
_atom_site_aniso_U_22
_atom_site_aniso_U_33
_atom_site_aniso_U_12
_atom_site_aniso_U_13
_atom_site_aniso_U_23
Zn1 0.00810 0.01010 0.01000 0.00010 0.00440 0.00100
Ge2 0.00610 0.00610 0.00610 0.00000 0.00250 0.00000
Si2 0.00610 0.00610 0.00610 0.00000 0.00250 0.00000
Ge3 0.00590 0.00590 0.00590 0.00000 0.00240 0.00000
Si3 0.00590 0.00590 0.00590 0.00000 0.00240 0.00000
Ca4 0.00870 0.01070 0.00710 0.00240 0.00260 0.00060
Ca5 0.01200 0.02440 0.00920 0.01000 0.00430 0.00140
O1 0.01020 0.01150 0.01370 0.00090 0.00530 0.00240
O2 0.01040 0.01790 0.01420 0.00300 0.00710 0.00810
O3 0.00860 0.01120 0.00840 -0.00010 0.00330 0.00050
O4 0.01160 0.00850 0.00770 0.00160 0.00350 0.00010
O5 0.01200 0.01640 0.01030 0.00140 0.00550 0.00440
O6 0.01450 0.01170 0.00730 -0.00230 0.00090 -0.00050
O7 0.01220 0.01860 0.01340 -0.00100 0.00470 -0.00390

loop_
_atom_site_label
_atom_site_fract_x
_atom_site_fract_y
_atom_site_fract_z
_atom_site_occupancy
Zn1 0.82867 0.09678 0.11477 1.00000
Ge2 0.87207 0.45559 0.20899 0.73400
Si2 0.87207 0.45559 0.20899 0.26600
Ge3 0.96891 0.76878 0.07667 0.52100
Si3 0.96891 0.76878 0.07667 0.47900
Ca4 0.45740 0.28210 0.02820 1.00000
Ca5 0.28910 0.56540 0.20140 1.00000
O1 0.00940 0.56820 0.15720 1.00000
O2 0.63210 0.06250 0.13430 1.00000
O3 0.69150 0.45570 0.05010 1.00000
O4 0.96720 -0.09870 0.21910 1.00000
O5 0.85640 0.18100 -0.06510 1.00000
O6 0.95450 0.26250 0.27640 1.00000
O7 0.29590 0.72920 0.42070 1.00000

loop_
_cod_related_entry_id
_cod_related_entry_database
_cod_related_entry_code
1 AMCSD 0001316
